data_2229058
loop_
_publ_author_name
'Kia, Yalda'
'Osman, Hasnah'
'al Murugaiyah, Vikneswaran'
'Hemamalini, Madhukar'
'Fun, Hoong-Kun'

_publ_section_title
;
 (<i>E</i>)-2-(4-Methylbenzylidene)hydrazinecarboxamide
;
_journal_coeditor_code HB5772
_journal_issue 2
_journal_name_full 'Acta Crystallographica Section E'
_journal_page_first o242
_journal_paper_doi 10.1107/S1600536810052797
_journal_volume 67
_journal_year 2011
_chemical_formula_iupac 'C9 H11 N3 O'
_chemical_formula_moiety 'C9 H11 N3 O'
_chemical_formula_sum 'C9 H11 N3 O'
_chemical_formula_weight 177.21
_chemical_name_systematic
;
(<i>E</i>)-2-(4-Methylbenzylidene)hydrazinecarboxamide
;
_space_group_IT_number 14
_symmetry_cell_setting monoclinic
_symmetry_space_group_name_Hall '-P 2ybc'
_symmetry_space_group_name_H-M 'P 1 21/c 1'
_atom_sites_solution_hydrogens geom
_atom_sites_solution_primary direct
_atom_sites_solution_secondary difmap
_audit_creation_method SHELXL-97
_cell_angle_alpha 90.00
_cell_angle_beta 93.348(3)
_cell_angle_gamma 90.00
_cell_formula_units_Z 4
_cell_length_a 17.2186(13)
_cell_length_b 4.5304(3)
_cell_length_c 11.9846(9)
_cell_measurement_reflns_used 1533
_cell_measurement_temperature 296(2)
_cell_measurement_theta_max 22.59
_cell_measurement_theta_min 3.41
_cell_volume 933.29(12)
_computing_cell_refinement 'SAINT (Bruker, 2009)'
_computing_data_collection 'APEX2 (Bruker, 2009)'
_computing_data_reduction 'SAINT (Bruker, 2009)'
_computing_molecular_graphics 'SHELXTL (Sheldrick, 2008)'
_computing_publication_material 'SHELXTL (Sheldrick, 2008) and PLATON (Spek, 2009)'
_computing_structure_refinement 'SHELXTL (Sheldrick, 2008)'
_computing_structure_solution 'SHELXTL (Sheldrick, 2008)'
_diffrn_ambient_temperature 296(2)
_diffrn_measured_fraction_theta_full 0.999
_diffrn_measured_fraction_theta_max 0.999
_diffrn_measurement_device_type 'Bruker SMART APEXII CCD'
_diffrn_measurement_method '\f and \w'
_diffrn_radiation_monochromator graphite
_diffrn_radiation_source 'fine-focus sealed tube'
_diffrn_radiation_type MoK\a
_diffrn_radiation_wavelength 0.71073
_diffrn_reflns_av_R_equivalents 0.0253
_diffrn_reflns_av_sigmaI/netI 0.0264
_diffrn_reflns_limit_h_max 20
_diffrn_reflns_limit_h_min -21
_diffrn_reflns_limit_k_max 5
_diffrn_reflns_limit_k_min -5
_diffrn_reflns_limit_l_max 12
_diffrn_reflns_limit_l_min -14
_diffrn_reflns_number 6322
_diffrn_reflns_theta_full 25.96
_diffrn_reflns_theta_max 25.96
_diffrn_reflns_theta_min 2.37
_diffrn_standards_number 0
_exptl_absorpt_coefficient_mu 0.086
_exptl_absorpt_correction_T_max 0.9959
_exptl_absorpt_correction_T_min 0.9371
_exptl_absorpt_correction_type multi-scan
_exptl_absorpt_process_details '(SADABS; Bruker, 2009)'
_exptl_crystal_colour colourless
_exptl_crystal_density_diffrn 1.261
_exptl_crystal_density_method 'not measured'
_exptl_crystal_description plate
_exptl_crystal_F_000 376
_exptl_crystal_size_max 0.76
_exptl_crystal_size_mid 0.23
_exptl_crystal_size_min 0.05
_refine_diff_density_max 0.179
_refine_diff_density_min -0.180
_refine_ls_extinction_method none
_refine_ls_goodness_of_fit_ref 1.093
_refine_ls_hydrogen_treatment mixed
_refine_ls_matrix_type full
_refine_ls_number_parameters 131
_refine_ls_number_reflns 1833
_refine_ls_number_restraints 0
_refine_ls_restrained_S_all 1.093
_refine_ls_R_factor_all 0.0672
_refine_ls_R_factor_gt 0.0478
_refine_ls_shift/su_max_lt 0.001
_refine_ls_shift/su_mean 0.000
_refine_ls_structure_factor_coef Fsqd
_refine_ls_weighting_details 'calc w=1/[\s^2^(Fo^2^)+(0.0825P)^2^+0.0212P] where P=(Fo^2^+2Fc^2^)/3'
_refine_ls_weighting_scheme calc
_refine_ls_wR_factor_gt 0.1339
_refine_ls_wR_factor_ref 0.1485
_reflns_number_gt 1285
_reflns_number_total 1833
_reflns_threshold_expression I>2\s(I)
_cod_data_source_file hb5772.cif
_cod_data_source_block I
_cod_original_sg_symbol_H-M 'P 21/c'
_cod_database_code 2229058
_cod_database_fobs_code 2229058

loop_
_symmetry_equiv_pos_as_xyz
'x, y, z'
'-x, y+1/2, -z+1/2'
'-x, -y, -z'
'x, -y-1/2, z-1/2'

loop_
_atom_site_type_symbol
_atom_site_label
_atom_site_fract_x
_atom_site_fract_y
_atom_site_fract_z
_atom_site_U_iso_or_equiv
_atom_site_adp_type
_atom_site_calc_flag
_atom_site_refinement_flags
_atom_site_occupancy
_atom_site_disorder_assembly
_atom_site_disorder_group
O O1 0.50913(6) 0.2012(3) 0.63337(10) 0.0540(4) Uani d . 1 . .
N N1 0.34815(7) 0.3857(3) 0.45522(11) 0.0487(4) Uani d . 1 . .
N N2 0.41216(8) 0.2357(3) 0.49998(12) 0.0505(4) Uani d . 1 . .
H H1N2 0.4366(10) 0.093(4) 0.4589(16) 0.067(6) Uiso d . 1 . .
N N3 0.42019(9) 0.5689(3) 0.64575(12) 0.0530(4) Uani d . 1 . .
H H2N3 0.3792(10) 0.660(5) 0.6044(18) 0.076(6) Uiso d . 1 . .
H H1N3 0.4490(10) 0.643(4) 0.7121(19) 0.072(6) Uiso d . 1 . .
C C1 0.20643(10) 0.6318(5) 0.35353(17) 0.0676(6) Uani d . 1 . .
H H1A 0.2179 0.6835 0.4278 0.081 Uiso calc R 1 . .
C C2 0.14128(11) 0.7477(5) 0.2966(2) 0.0769(7) Uani d . 1 . .
H H2A 0.1093 0.8755 0.3337 0.092 Uiso calc R 1 . .
C C3 0.12229(11) 0.6785(5) 0.18552(18) 0.0663(6) Uani d . 1 . .
C C4 0.17074(11) 0.4889(5) 0.13342(15) 0.0671(6) Uani d . 1 . .
H H4A 0.1595 0.4394 0.0589 0.081 Uiso calc R 1 . .
C C5 0.23599(10) 0.3697(5) 0.18930(15) 0.0647(6) Uani d . 1 . .
H H5A 0.2677 0.2417 0.1519 0.078 Uiso calc R 1 . .
C C6 0.25475(9) 0.4387(4) 0.30032(13) 0.0520(5) Uani d . 1 . .
C C7 0.32332(10) 0.3054(4) 0.35755(14) 0.0531(5) Uani d . 1 . .
H H7A 0.3497 0.1574 0.3216 0.064 Uiso calc R 1 . .
C C8 0.44997(9) 0.3340(4) 0.59601(13) 0.0443(4) Uani d . 1 . .
C C9 0.05146(12) 0.8111(6) 0.1244(2) 0.0941(8) Uani d . 1 . .
H H9A 0.0215 0.6574 0.0873 0.141 Uiso calc R 1 . .
H H9B 0.0676 0.9508 0.0702 0.141 Uiso calc R 1 . .
H H9C 0.0202 0.9092 0.1769 0.141 Uiso calc R 1 . .

loop_
_atom_site_aniso_label
_atom_site_aniso_U_11
_atom_site_aniso_U_22
_atom_site_aniso_U_33
_atom_site_aniso_U_12
_atom_site_aniso_U_13
_atom_site_aniso_U_23
O1 0.0579(7) 0.0596(8) 0.0426(7) 0.0045(6) -0.0143(6) 0.0028(5)
N1 0.0481(8) 0.0571(9) 0.0396(8) 0.0016(6) -0.0072(6) 0.0002(6)
N2 0.0525(8) 0.0584(9) 0.0388(8) 0.0084(7) -0.0125(6) -0.0024(7)
N3 0.0623(9) 0.0541(9) 0.0410(8) 0.0013(7) -0.0105(7) -0.0040(7)
C1 0.0656(11) 0.0847(14) 0.0503(11) 0.0149(10) -0.0135(9) -0.0105(10)
C2 0.0643(12) 0.0895(15) 0.0749(15) 0.0209(11) -0.0122(11) -0.0104(12)
C3 0.0569(11) 0.0752(13) 0.0642(12) -0.0046(10) -0.0192(10) 0.0128(10)
C4 0.0674(11) 0.0875(14) 0.0443(10) -0.0055(11) -0.0160(9) 0.0042(10)
C5 0.0612(11) 0.0872(14) 0.0445(10) 0.0076(10) -0.0080(8) -0.0041(10)
C6 0.0497(9) 0.0642(11) 0.0412(9) -0.0002(8) -0.0056(7) 0.0008(8)
C7 0.0523(9) 0.0656(11) 0.0405(9) 0.0088(8) -0.0050(8) -0.0040(8)
C8 0.0491(9) 0.0485(10) 0.0343(8) -0.0080(7) -0.0058(7) 0.0078(7)
C9 0.0724(14) 0.1056(18) 0.100(2) 0.0093(13) -0.0354(13) 0.0148(15)

loop_
_atom_type_symbol
_atom_type_description
_atom_type_scat_dispersion_real
_atom_type_scat_dispersion_imag
_atom_type_scat_source
C C 0.0033 0.0016 'International Tables Vol C Tables 4.2.6.8 and 6.1.1.4'
H H 0.0000 0.0000 'International Tables Vol C Tables 4.2.6.8 and 6.1.1.4'
N N 0.0061 0.0033 'International Tables Vol C Tables 4.2.6.8 and 6.1.1.4'
O O 0.0106 0.0060 'International Tables Vol C Tables 4.2.6.8 and 6.1.1.4'

loop_
_geom_angle_atom_site_label_1
_geom_angle_atom_site_label_2
_geom_angle_atom_site_label_3
_geom_angle_site_symmetry_1
_geom_angle_site_symmetry_3
_geom_angle
_geom_angle_publ_flag
C7 N1 N2 . . 115.78(15) ?
C8 N2 N1 . . 119.98(15) ?
C8 N2 H1N2 . . 117.8(11) ?
N1 N2 H1N2 . . 120.9(11) ?
C8 N3 H2N3 . . 114.4(13) ?
C8 N3 H1N3 . . 116.6(11) ?
H2N3 N3 H1N3 . . 127.9(19) ?
C2 C1 C6 . . 120.24(18) ?
C2 C1 H1A . . 119.9 ?
C6 C1 H1A . . 119.9 ?
C1 C2 C3 . . 121.8(2) ?
C1 C2 H2A . . 119.1 ?
C3 C2 H2A . . 119.1 ?
C4 C3 C2 . . 117.53(17) ?
C4 C3 C9 . . 121.5(2) ?
C2 C3 C9 . . 120.9(2) ?
C3 C4 C5 . . 121.45(18) ?
C3 C4 H4A . . 119.3 ?
C5 C4 H4A . . 119.3 ?
C4 C5 C6 . . 120.91(19) ?
C4 C5 H5A . . 119.5 ?
C6 C5 H5A . . 119.5 ?
C5 C6 C1 . . 118.08(16) ?
C5 C6 C7 . . 119.61(17) ?
C1 C6 C7 . . 122.30(15) ?
N1 C7 C6 . . 122.12(16) ?
N1 C7 H7A . . 118.9 ?
C6 C7 H7A . . 118.9 ?
O1 C8 N3 . . 123.50(15) ?
O1 C8 N2 . . 119.12(16) ?
N3 C8 N2 . . 117.37(15) ?
C3 C9 H9A . . 109.5 ?
C3 C9 H9B . . 109.5 ?
H9A C9 H9B . . 109.5 ?
C3 C9 H9C . . 109.5 ?
H9A C9 H9C . . 109.5 ?
H9B C9 H9C . . 109.5 ?

loop_
_geom_bond_atom_site_label_1
_geom_bond_atom_site_label_2
_geom_bond_site_symmetry_2
_geom_bond_distance
_geom_bond_publ_flag
O1 C8 . 1.2436(18) ?
N1 C7 . 1.275(2) ?
N1 N2 . 1.3766(18) ?
N2 C8 . 1.363(2) ?
N2 H1N2 . 0.93(2) ?
N3 C8 . 1.337(2) ?
N3 H2N3 . 0.935(19) ?
N3 H1N3 . 0.97(2) ?
C1 C2 . 1.382(2) ?
C1 C6 . 1.388(3) ?
C1 H1A . 0.9300 ?
C2 C3 . 1.388(3) ?
C2 H2A . 0.9300 ?
C3 C4 . 1.373(3) ?
C3 C9 . 1.510(2) ?
C4 C5 . 1.384(2) ?
C4 H4A . 0.9300 ?
C5 C6 . 1.386(2) ?
C5 H5A . 0.9300 ?
C6 C7 . 1.461(2) ?
C7 H7A . 0.9300 ?
C9 H9A . 0.9600 ?
C9 H9B . 0.9600 ?
C9 H9C . 0.9600 ?

loop_
_geom_hbond_atom_site_label_D
_geom_hbond_atom_site_label_H
_geom_hbond_atom_site_label_A
_geom_hbond_site_symmetry_A
_geom_hbond_distance_DH
_geom_hbond_distance_HA
_geom_hbond_distance_DA
_geom_hbond_angle_DHA
_geom_hbond_publ_flag
N2 H1N2 O1 3_656 0.928(18) 1.998(18) 2.9260(19) 177.7(17) yes
N3 H2N3 N1 . 0.93(2) 2.22(2) 2.667(2) 108.6(16) yes
N3 H1N3 O1 2_656 0.97(2) 1.97(2) 2.9106(19) 163.5(17) yes

loop_
_geom_torsion_atom_site_label_1
_geom_torsion_atom_site_label_2
_geom_torsion_atom_site_label_3
_geom_torsion_atom_site_label_4
_geom_torsion_site_symmetry_1
_geom_torsion_site_symmetry_2
_geom_torsion_site_symmetry_3
_geom_torsion_site_symmetry_4
_geom_torsion
_geom_torsion_publ_flag
C7 N1 N2 C8 . . . . 170.10(15) ?
C6 C1 C2 C3 . . . . -0.6(3) ?
C1 C2 C3 C4 . . . . 0.1(3) ?
C1 C2 C3 C9 . . . . -179.11(19) ?
C2 C3 C4 C5 . . . . 0.2(3) ?
C9 C3 C4 C5 . . . . 179.42(19) ?
C3 C4 C5 C6 . . . . -0.1(3) ?
C4 C5 C6 C1 . . . . -0.4(3) ?
C4 C5 C6 C7 . . . . 178.99(16) ?
C2 C1 C6 C5 . . . . 0.7(3) ?
C2 C1 C6 C7 . . . . -178.66(19) ?
N2 N1 C7 C6 . . . . 178.39(14) ?
C5 C6 C7 N1 . . . . 171.99(17) ?
C1 C6 C7 N1 . . . . -8.7(3) ?
N1 N2 C8 O1 . . . . -177.76(13) ?
N1 N2 C8 N3 . . . . 3.0(2) ?

loop_
_cod_related_entry_id
_cod_related_entry_database
_cod_related_entry_code
1 ChemSpider 4645121
